data_7129586
loop_
_publ_author_name
'El Anwar, Suzan'
'Pazderov\'a, Lucia'
'Bavol, Dmytro'
'Bakardjiev, Mario'
'Ruzickova, Zdenka'
'Hor\'a\<cek, Ond\<rej'
'Fojt, Luk\'a\<s'
'Kucera, Radim'
'Gruner, Bohumir'

_publ_section_title
;
 Structurally rigidified cobalt bis(dicarbollide) derivatives, a chiral
 platform for labelling of biomolecules and new materials
;
_journal_name_full 'Chemical Communications'
_journal_paper_doi 10.1039/D1CC06979A
_journal_year 2022
_chemical_formula_moiety 'C10 H32 B18 Co O3, C3 H10 N'
_chemical_formula_sum 'C13 H42 B18 Co N O3'
_chemical_formula_weight 513.98
_space_group_crystal_system monoclinic
_space_group_IT_number 15
_space_group_name_Hall '-C 2yc'
_space_group_name_H-M_alt 'C 1 2/c 1'
_atom_sites_solution_hydrogens mixed
_audit_creation_method SHELXL-2017/1
_audit_update_record
;
2021-10-31 deposited with the CCDC.	2022-01-18 downloaded from the CCDC.
;
_cell_angle_alpha 90
_cell_angle_beta 96.2840(10)
_cell_angle_gamma 90
_cell_formula_units_Z 8
_cell_length_a 19.5523(7)
_cell_length_b 8.3138(3)
_cell_length_c 33.9151(12)
_cell_measurement_reflns_used 61778
_cell_measurement_temperature 150(2)
_cell_measurement_theta_max 27.5
_cell_measurement_theta_min 1
_cell_volume 5479.9(3)
_computing_cell_refinement 'APEX3 v2016.9-0 (Bruker AXS)'
_computing_data_collection 'Bruker Instrument Service vV6.2.3'
_computing_data_reduction 'SAINT V8.37A (Bruker AXS Inc., 2015)'
_computing_molecular_graphics 'Bruker SHELXTL'
_computing_publication_material 'Bruker SHELXTL'
_computing_structure_refinement 'SHELXL-2017/1 (Sheldrick, 2017)'
_computing_structure_solution 'XT, VERSION 2014/5'
_diffrn_ambient_temperature 150(2)
_diffrn_detector_area_resol_mean 10.4167
_diffrn_measured_fraction_theta_full 0.998
_diffrn_measured_fraction_theta_max 0.997
_diffrn_measurement_device_type 'Bruker D8 - Venture'
_diffrn_measurement_method '\f and \w scans to fill the Ewald sphere'
_diffrn_radiation_type MoK\a
_diffrn_radiation_wavelength 0.71073
_diffrn_reflns_av_R_equivalents 0.0411
_diffrn_reflns_av_unetI/netI 0.0230
_diffrn_reflns_Laue_measured_fraction_full 0.998
_diffrn_reflns_Laue_measured_fraction_max 0.997
_diffrn_reflns_limit_h_max 25
_diffrn_reflns_limit_h_min -25
_diffrn_reflns_limit_k_max 10
_diffrn_reflns_limit_k_min -10
_diffrn_reflns_limit_l_max 44
_diffrn_reflns_limit_l_min -44
_diffrn_reflns_number 61778
_diffrn_reflns_point_group_measured_fraction_full 0.998
_diffrn_reflns_point_group_measured_fraction_max 0.997
_diffrn_reflns_theta_full 25.242
_diffrn_reflns_theta_max 27.593
_diffrn_reflns_theta_min 2.665
_diffrn_source 'sealed X-ray tube'
_exptl_absorpt_coefficient_mu 0.646
_exptl_absorpt_correction_T_max 0.7456
_exptl_absorpt_correction_T_min 0.6364
_exptl_absorpt_correction_type multi-scan
_exptl_absorpt_process_details
;
SADABS-2016/2 - Bruker AXS area detector
scaling and absorption correction
;
_exptl_crystal_colour red
_exptl_crystal_density_diffrn 1.246
_exptl_crystal_description plate
_exptl_crystal_F_000 2144
_exptl_crystal_size_max 0.594
_exptl_crystal_size_mid 0.304
_exptl_crystal_size_min 0.092
_refine_diff_density_max 0.289
_refine_diff_density_min -0.392
_refine_diff_density_rms 0.051
_refine_ls_extinction_method none
_refine_ls_goodness_of_fit_ref 1.066
_refine_ls_hydrogen_treatment mixed
_refine_ls_matrix_type full
_refine_ls_number_parameters 417
_refine_ls_number_reflns 6334
_refine_ls_number_restraints 4
_refine_ls_restrained_S_all 1.065
_refine_ls_R_factor_all 0.0447
_refine_ls_R_factor_gt 0.0340
_refine_ls_shift/su_max 0.002
_refine_ls_shift/su_mean 0.000
_refine_ls_structure_factor_coef Fsqd
_refine_ls_weighting_details 'w=1/[\s^2^(Fo^2^)+(0.0274P)^2^+7.6664P] where P=(Fo^2^+2Fc^2^)/3'
_refine_ls_weighting_scheme calc
_refine_ls_wR_factor_gt 0.0717
_refine_ls_wR_factor_ref 0.0749
_reflns_Friedel_coverage 0.000
_reflns_number_gt 5428
_reflns_number_total 6334
_reflns_threshold_expression 'I > 2\s(I)'
_cod_data_source_file d1cc06979a2.cif
_cod_data_source_block jhl190516Co1_4
_cod_original_sg_symbol_H-M 'C 2/c'
_cod_database_code 7129586
_shelx_shelxl_version_number 2017/1
_shelx_space_group_comment
;
The symmetry employed for this shelxl refinement is uniquely defined
by the following loop, which should always be used as a source of
symmetry information in preference to the above space-group names.
They are only intended as comments.
;
_exptl_absorpt_special_details
;
The ratio of minimum to maximum
apparent transmission was 0.854
;

loop_
_space_group_symop_operation_xyz
'x, y, z'
'-x, y, -z+1/2'
'x+1/2, y+1/2, z'
'-x+1/2, y+1/2, -z+1/2'
'-x, -y, -z'
'x, -y, z-1/2'
'-x+1/2, -y+1/2, -z'
'x+1/2, -y+1/2, z-1/2'

loop_
_atom_site_label
_atom_site_type_symbol
_atom_site_fract_x
_atom_site_fract_y
_atom_site_fract_z
_atom_site_U_iso_or_equiv
_atom_site_adp_type
_atom_site_occupancy
_atom_site_site_symmetry_order
_atom_site_calc_flag
_atom_site_refinement_flags_posn
_atom_site_refinement_flags_adp
_atom_site_refinement_flags_occupancy
_atom_site_disorder_assembly
_atom_site_disorder_group
C1 C 0.47507(7) 0.72857(17) 0.37454(4) 0.0145(3) Uani 1 1 d . . . . .
H1 H 0.4843(17) 0.450(4) 0.4951(10) 0.016(11) Uiso 0.48(3) 1 d D . P A 1
H3 H 0.503(2) 1.034(4) 0.4866(8) 0.024(13) Uiso 0.48(3) 1 d D . P A 1
H3A H 0.493(2) 1.1826(19) 0.4726(12) 0.036(13) Uiso 0.52(3) 1 d D . P A 2
H1A H 0.474(2) 0.297(2) 0.4782(12) 0.032(13) Uiso 0.52(3) 1 d D . P A 2
O1 O 0.46046(7) 0.38814(17) 0.48132(4) 0.0337(3) Uani 1 1 d D . . . .
N1' N 0.17627(7) 0.57710(17) 0.27987(4) 0.0236(3) Uani 1 1 d . . . . .
H1' H 0.207130 0.660297 0.293677 0.028 Uiso 1 1 calc R U . . .
O2 O 0.28290(5) 0.75323(13) 0.31204(3) 0.0157(2) Uani 1 1 d . . . . .
H2 H 0.4507(9) 0.520(2) 0.4115(5) 0.018(4) Uiso 1 1 d . . . . .
H2A H 0.3958(9) 0.960(2) 0.4363(5) 0.023(5) Uiso 1 1 d . . . . .
C2 C 0.44170(8) 0.55914(18) 0.38413(4) 0.0150(3) Uani 1 1 d . . . . .
C2A C 0.35126(8) 0.92730(18) 0.42129(4) 0.0153(3) Uani 1 1 d . . . . .
O3 O 0.49912(7) 1.08922(17) 0.46675(4) 0.0303(3) Uani 1 1 d D . . . .
Co3 Co 0.36886(2) 0.74585(2) 0.38063(2) 0.01139(6) Uani 1 1 d . . . . .
B4A B 0.27189(9) 0.6724(2) 0.39378(5) 0.0154(3) Uani 1 1 d . . . . .
B4 B 0.42710(9) 0.8242(2) 0.33638(5) 0.0147(3) Uani 1 1 d . . . . .
H4A H 0.2596(8) 0.552(2) 0.3935(5) 0.017(4) Uiso 1 1 d . . . . .
H4 H 0.4336(8) 0.944(2) 0.3314(5) 0.017(4) Uiso 1 1 d . . . . .
B8A B 0.27723(8) 0.8124(2) 0.35200(5) 0.0145(3) Uani 1 1 d . . . . .
B5 B 0.50340(9) 0.7204(2) 0.32820(5) 0.0185(4) Uani 1 1 d . . . . .
H5A H 0.2064(10) 0.696(2) 0.4505(6) 0.028(5) Uiso 1 1 d . . . . .
H5 H 0.5479(10) 0.794(2) 0.3232(5) 0.027(5) Uiso 1 1 d . . . . .
B7A B 0.33028(9) 0.9799(2) 0.37317(5) 0.0155(3) Uani 1 1 d . . . . .
B6 B 0.51414(9) 0.5524(2) 0.35892(5) 0.0196(4) Uani 1 1 d . . . . .
H6A H 0.2929(9) 0.963(2) 0.4800(5) 0.020(4) Uiso 1 1 d . . . . .
H6 H 0.5620(9) 0.516(2) 0.3755(5) 0.024(5) Uiso 1 1 d . . . . .
B5A B 0.23239(9) 0.7725(2) 0.43132(5) 0.0199(4) Uani 1 1 d . . . . .
B8 B 0.35234(9) 0.6898(2) 0.32238(5) 0.0143(3) Uani 1 1 d . . . . .
B6A B 0.28315(9) 0.9340(2) 0.44953(5) 0.0194(4) Uani 1 1 d . . . . .
B7 B 0.36743(9) 0.5159(2) 0.35570(5) 0.0159(3) Uani 1 1 d . . . . .
H7A H 0.3594(9) 1.064(2) 0.3591(5) 0.019(4) Uiso 1 1 d . . . . .
H7 H 0.3325(8) 0.427(2) 0.3643(5) 0.014(4) Uiso 1 1 d . . . . .
B9A B 0.20399(9) 0.8083(2) 0.37996(5) 0.0190(4) Uani 1 1 d . . . . .
B9 B 0.42657(9) 0.6952(2) 0.29465(5) 0.0185(4) Uani 1 1 d . . . . .
H9A H 0.1559(10) 0.765(2) 0.3671(6) 0.030(5) Uiso 1 1 d . . . . .
H9 H 0.4229(9) 0.742(2) 0.2650(6) 0.024(5) Uiso 1 1 d . . . . .
B12A B 0.23932(9) 0.9976(2) 0.36715(5) 0.0193(4) Uani 1 1 d . . . . .
B10 B 0.48093(10) 0.5282(2) 0.30858(5) 0.0213(4) Uani 1 1 d . . . . .
H10A H 0.1670(9) 1.031(2) 0.4242(5) 0.027(5) Uiso 1 1 d . . . . .
H10 H 0.5110(10) 0.471(2) 0.2882(6) 0.031(5) Uiso 1 1 d . . . . .
B11A B 0.28853(10) 1.0711(2) 0.41115(5) 0.0201(4) Uani 1 1 d . . . . .
B11 B 0.44564(10) 0.4218(2) 0.34658(5) 0.0198(4) Uani 1 1 d . . . . .
H11A H 0.3002(9) 1.195(2) 0.4181(6) 0.028(5) Uiso 1 1 d . . . . .
H11 H 0.4516(10) 0.298(2) 0.3536(6) 0.031(5) Uiso 1 1 d . . . . .
B10A B 0.21044(9) 0.9694(2) 0.41477(6) 0.0222(4) Uani 1 1 d . . . . .
B12 B 0.38992(9) 0.5069(2) 0.30650(5) 0.0191(4) Uani 1 1 d . . . . .
H12A H 0.2146(9) 1.078(2) 0.3463(5) 0.025(5) Uiso 1 1 d . . . . .
H12 H 0.3615(10) 0.436(2) 0.2844(6) 0.031(5) Uiso 1 1 d . . . . .
C14 C 0.52748(9) 0.9953(2) 0.40287(5) 0.0226(3) Uani 1 1 d . . . . .
H14A H 0.560667 1.014003 0.383303 0.027 Uiso 1 1 calc R U . . .
H14B H 0.482737 1.041934 0.392040 0.027 Uiso 1 1 calc R U . . .
C13 C 0.51897(8) 0.81452(19) 0.40861(5) 0.0182(3) Uani 1 1 d . . . . .
H13A H 0.497747 0.796629 0.433444 0.022 Uiso 1 1 calc R U . . .
H13B H 0.565173 0.764420 0.411963 0.022 Uiso 1 1 calc R U . . .
C15 C 0.55277(8) 1.0801(2) 0.44144(5) 0.0255(4) Uani 1 1 d . . . . .
H15A H 0.592409 1.020717 0.455078 0.031 Uiso 1 1 calc R U . . .
H15B H 0.568411 1.190010 0.435612 0.031 Uiso 1 1 calc R U . . .
C17 C 0.34352(8) 0.4820(2) 0.46558(5) 0.0220(3) Uani 1 1 d . . . . .
H17A H 0.296023 0.464780 0.472250 0.026 Uiso 1 1 calc R U . . .
H17B H 0.345858 0.442530 0.438222 0.026 Uiso 1 1 calc R U . . .
C16 C 0.35957(8) 0.66164(19) 0.46720(4) 0.0182(3) Uani 1 1 d . . . . .
H16A H 0.409582 0.676811 0.466238 0.022 Uiso 1 1 calc R U . . .
H16B H 0.347968 0.705191 0.492809 0.022 Uiso 1 1 calc R U . . .
C18 C 0.39283(9) 0.3861(2) 0.49385(5) 0.0282(4) Uani 1 1 d . . . . .
H18A H 0.394353 0.432317 0.520838 0.034 Uiso 1 1 calc R U . . .
H18B H 0.376452 0.273679 0.494891 0.034 Uiso 1 1 calc R U . . .
C19 C 0.18785(10) 0.4245(2) 0.30238(6) 0.0357(4) Uani 1 1 d . . . . .
H19A H 0.158951 0.339606 0.289238 0.054 Uiso 1 1 calc R U . . .
H19B H 0.175886 0.439567 0.329447 0.054 Uiso 1 1 calc R U . . .
H19C H 0.236364 0.393492 0.303298 0.054 Uiso 1 1 calc R U . . .
C1A C 0.32034(7) 0.75762(18) 0.43329(4) 0.0153(3) Uani 1 1 d . . . . .
C20 C 0.19506(10) 0.5618(2) 0.23884(5) 0.0343(4) Uani 1 1 d . . . . .
H20A H 0.166621 0.478483 0.224723 0.051 Uiso 1 1 calc R U . . .
H20B H 0.243709 0.532152 0.239690 0.051 Uiso 1 1 calc R U . . .
H20C H 0.187276 0.664772 0.224997 0.051 Uiso 1 1 calc R U . . .
C21 C 0.10430(9) 0.6348(3) 0.27983(6) 0.0362(4) Uani 1 1 d . . . . .
H21A H 0.099114 0.738604 0.266162 0.054 Uiso 1 1 calc R U . . .
H21B H 0.093626 0.647270 0.307233 0.054 Uiso 1 1 calc R U . . .
H21C H 0.072707 0.556394 0.266081 0.054 Uiso 1 1 calc R U . . .

loop_
_atom_site_aniso_label
_atom_site_aniso_U_11
_atom_site_aniso_U_22
_atom_site_aniso_U_33
_atom_site_aniso_U_23
_atom_site_aniso_U_13
_atom_site_aniso_U_12
C1 0.0123(6) 0.0148(7) 0.0164(7) 0.0019(6) 0.0009(5) 0.0017(6)
O1 0.0272(7) 0.0315(8) 0.0421(8) -0.0034(6) 0.0024(6) 0.0089(6)
N1' 0.0216(7) 0.0241(7) 0.0244(7) -0.0056(6) -0.0007(6) -0.0054(6)
O2 0.0142(5) 0.0176(5) 0.0146(5) -0.0006(4) -0.0013(4) 0.0005(4)
C2 0.0173(7) 0.0131(7) 0.0147(7) 0.0005(6) 0.0016(6) 0.0023(6)
C2A 0.0153(7) 0.0143(7) 0.0159(7) -0.0021(6) 0.0005(6) 0.0015(6)
O3 0.0310(7) 0.0300(8) 0.0305(7) -0.0071(6) 0.0069(6) -0.0011(6)
Co3 0.01088(10) 0.01126(10) 0.01192(10) -0.00005(8) 0.00080(7) 0.00027(8)
B4A 0.0139(8) 0.0175(9) 0.0150(8) -0.0005(7) 0.0024(6) -0.0008(7)
B4 0.0132(8) 0.0163(8) 0.0143(8) 0.0026(7) 0.0008(6) 0.0005(7)
B8A 0.0132(8) 0.0149(8) 0.0150(8) 0.0000(6) -0.0005(6) 0.0009(6)
B5 0.0158(8) 0.0221(9) 0.0181(8) 0.0021(7) 0.0044(7) 0.0023(7)
B7A 0.0166(8) 0.0126(8) 0.0170(8) 0.0002(6) 0.0011(7) 0.0017(7)
B6 0.0174(8) 0.0211(9) 0.0207(9) 0.0000(7) 0.0038(7) 0.0062(7)
B5A 0.0151(8) 0.0259(10) 0.0193(8) -0.0023(7) 0.0048(7) 0.0004(7)
B8 0.0147(8) 0.0153(8) 0.0126(8) -0.0012(6) 0.0001(6) 0.0003(6)
B6A 0.0175(8) 0.0218(9) 0.0192(9) -0.0050(7) 0.0032(7) 0.0046(7)
B7 0.0182(8) 0.0134(8) 0.0161(8) -0.0006(6) 0.0016(7) 0.0010(7)
B9A 0.0117(8) 0.0246(9) 0.0204(9) -0.0023(7) 0.0006(7) 0.0003(7)
B9 0.0194(8) 0.0229(9) 0.0136(8) 0.0011(7) 0.0038(7) 0.0034(7)
B12A 0.0172(8) 0.0190(9) 0.0209(9) -0.0010(7) -0.0013(7) 0.0056(7)
B10 0.0215(9) 0.0258(10) 0.0171(8) -0.0006(7) 0.0044(7) 0.0067(8)
B11A 0.0222(9) 0.0164(9) 0.0213(9) -0.0036(7) 0.0002(7) 0.0057(7)
B11 0.0229(9) 0.0164(9) 0.0200(9) -0.0033(7) 0.0017(7) 0.0049(7)
B10A 0.0165(8) 0.0278(10) 0.0222(9) -0.0035(8) 0.0019(7) 0.0067(8)
B12 0.0212(9) 0.0189(9) 0.0168(8) -0.0044(7) 0.0009(7) 0.0028(7)
C14 0.0227(8) 0.0230(8) 0.0223(8) 0.0002(7) 0.0027(6) -0.0056(7)
C13 0.0140(7) 0.0203(8) 0.0198(8) -0.0004(6) -0.0012(6) 0.0009(6)
C15 0.0199(8) 0.0259(9) 0.0303(9) -0.0052(7) 0.0001(7) -0.0055(7)
C17 0.0210(8) 0.0224(8) 0.0233(8) 0.0060(7) 0.0051(6) 0.0008(7)
C16 0.0203(8) 0.0207(8) 0.0137(7) 0.0000(6) 0.0021(6) 0.0031(6)
C18 0.0339(10) 0.0258(9) 0.0258(9) 0.0074(7) 0.0075(7) 0.0078(8)
C19 0.0285(10) 0.0335(10) 0.0430(11) 0.0053(9) -0.0057(8) -0.0074(8)
C1A 0.0146(7) 0.0170(7) 0.0145(7) -0.0018(6) 0.0024(5) 0.0004(6)
C20 0.0417(11) 0.0348(10) 0.0268(9) -0.0117(8) 0.0055(8) -0.0050(9)
C21 0.0256(9) 0.0403(11) 0.0425(11) -0.0036(9) 0.0028(8) 0.0025(8)

loop_
_atom_type_symbol
_atom_type_description
_atom_type_scat_dispersion_real
_atom_type_scat_dispersion_imag
_atom_type_scat_source
C C 0.0033 0.0016 'International Tables Vol C Tables 4.2.6.8 and 6.1.1.4'
H H 0.0000 0.0000 'International Tables Vol C Tables 4.2.6.8 and 6.1.1.4'
B B 0.0013 0.0007 'International Tables Vol C Tables 4.2.6.8 and 6.1.1.4'
Co Co 0.3494 0.9721 'International Tables Vol C Tables 4.2.6.8 and 6.1.1.4'
N N 0.0061 0.0033 'International Tables Vol C Tables 4.2.6.8 and 6.1.1.4'
O O 0.0106 0.0060 'International Tables Vol C Tables 4.2.6.8 and 6.1.1.4'

loop_
_geom_angle_atom_site_label_1
_geom_angle_atom_site_label_2
_geom_angle_atom_site_label_3
_geom_angle
_geom_angle_site_symmetry_1
_geom_angle_site_symmetry_3
_geom_angle_publ_flag
C13 C1 C2 117.55(12) . . ?
C13 C1 B4 124.59(12) . . ?
C2 C1 B4 111.17(11) . . ?
C13 C1 B5 119.65(12) . . ?
C2 C1 B5 109.22(12) . . ?
B4 C1 B5 62.13(9) . . ?
C13 C1 B6 112.82(12) . . ?
C2 C1 B6 61.89(10) . . ?
B4 C1 B6 112.30(12) . . ?
B5 C1 B6 59.95(10) . . ?
C13 C1 Co3 111.62(10) . . ?
C2 C1 Co3 67.26(7) . . ?
B4 C1 Co3 65.10(7) . . ?
B5 C1 Co3 120.59(9) . . ?
B6 C1 Co3 123.32(10) . . ?
C18 O1 H1 109(3) . . ?
C18 O1 H1A 110(3) . . ?
C20 N1' C19 111.69(15) . . ?
C20 N1' C21 111.02(14) . . ?
C19 N1' C21 111.52(15) . . ?
C20 N1' H1' 107.5 . . ?
C19 N1' H1' 107.5 . . ?
C21 N1' H1' 107.5 . . ?
B8A O2 B8 93.54(11) . . ?
C1 C2 B7 114.51(12) . . ?
C1 C2 B11 112.44(12) . . ?
B7 C2 B11 62.72(10) . . ?
C1 C2 B6 63.57(10) . . ?
B7 C2 B6 114.13(12) . . ?
B11 C2 B6 60.51(10) . . ?
C1 C2 Co3 68.11(7) . . ?
B7 C2 Co3 65.82(8) . . ?
B11 C2 Co3 122.27(10) . . ?
B6 C2 Co3 125.53(10) . . ?
C1 C2 H2 116.6(10) . . ?
B7 C2 H2 121.6(10) . . ?
B11 C2 H2 117.8(10) . . ?
B6 C2 H2 112.7(10) . . ?
Co3 C2 H2 110.3(10) . . ?
C1A C2A B7A 114.36(12) . . ?
C1A C2A B11A 112.42(12) . . ?
B7A C2A B11A 62.38(10) . . ?
C1A C2A B6A 63.40(10) . . ?
B7A C2A B6A 113.95(12) . . ?
B11A C2A B6A 60.75(10) . . ?
C1A C2A Co3 68.16(7) . . ?
B7A C2A Co3 65.96(8) . . ?
B11A C2A Co3 122.22(10) . . ?
B6A C2A Co3 125.51(10) . . ?
C1A C2A H2A 116.2(10) . . ?
B7A C2A H2A 121.8(10) . . ?
B11A C2A H2A 118.5(11) . . ?
B6A C2A H2A 113.1(10) . . ?
Co3 C2A H2A 109.5(10) . . ?
C15 O3 H3 117(3) . . ?
C15 O3 H3A 110(3) . . ?
B8A Co3 B8 63.56(7) . . ?
B8A Co3 B4 95.39(7) . . ?
B8 Co3 B4 53.84(7) . . ?
B8A Co3 B4A 53.40(7) . . ?
B8 Co3 B4A 95.14(7) . . ?
B4 Co3 B4A 145.70(7) . . ?
B8A Co3 B7 94.85(7) . . ?
B8 Co3 B7 53.12(7) . . ?
B4 Co3 B7 88.79(7) . . ?
B4A Co3 B7 81.16(7) . . ?
B8A Co3 B7A 52.97(7) . . ?
B8 Co3 B7A 94.55(7) . . ?
B4 Co3 B7A 80.83(7) . . ?
B4A Co3 B7A 88.51(7) . . ?
B7 Co3 B7A 144.43(7) . . ?
B8A Co3 C2A 85.30(6) . . ?
B8 Co3 C2A 142.02(6) . . ?
B4 Co3 C2A 112.97(6) . . ?
B4A Co3 C2A 81.47(6) . . ?
B7 Co3 C2A 158.16(7) . . ?
B7A Co3 C2A 47.75(6) . . ?
B8A Co3 C2 142.18(6) . . ?
B8 Co3 C2 85.40(6) . . ?
B4 Co3 C2 81.45(6) . . ?
B4A Co3 C2 113.44(6) . . ?
B7 Co3 C2 47.61(6) . . ?
B7A Co3 C2 157.99(6) . . ?
C2A Co3 C2 130.78(6) . . ?
B8A Co3 C1 143.22(6) . . ?
B8 Co3 C1 86.70(6) . . ?
B4 Co3 C1 48.03(6) . . ?
B4A Co3 C1 157.88(6) . . ?
B7 Co3 C1 82.42(6) . . ?
B7A Co3 C1 113.36(6) . . ?
C2A Co3 C1 110.29(6) . . ?
C2 Co3 C1 44.63(6) . . ?
B8A Co3 C1A 86.38(6) . . ?
B8 Co3 C1A 142.92(6) . . ?
B4 Co3 C1A 157.59(7) . . ?
B4A Co3 C1A 47.98(6) . . ?
B7 Co3 C1A 113.38(6) . . ?
B7A Co3 C1A 82.52(6) . . ?
C2A Co3 C1A 44.79(6) . . ?
C2 Co3 C1A 110.52(6) . . ?
C1 Co3 C1A 128.46(6) . . ?
C1A B4A B9A 106.18(12) . . ?
C1A B4A B5A 59.21(9) . . ?
B9A B4A B5A 61.00(10) . . ?
C1A B4A B8A 105.50(12) . . ?
B9A B4A B8A 59.79(10) . . ?
B5A B4A B8A 108.75(12) . . ?
C1A B4A Co3 66.87(8) . . ?
B9A B4A Co3 115.46(11) . . ?
B5A B4A Co3 119.66(11) . . ?
B8A B4A Co3 61.45(7) . . ?
C1A B4A H4A 121.3(9) . . ?
B9A B4A H4A 116.8(9) . . ?
B5A B4A H4A 110.1(9) . . ?
B8A B4A H4A 129.8(9) . . ?
Co3 B4A H4A 120.1(9) . . ?
C1 B4 B5 59.34(9) . . ?
C1 B4 B9 106.12(12) . . ?
B5 B4 B9 60.81(10) . . ?
C1 B4 B8 105.34(11) . . ?
B5 B4 B8 108.61(12) . . ?
B9 B4 B8 59.84(10) . . ?
C1 B4 Co3 66.87(8) . . ?
B5 B4 Co3 119.74(11) . . ?
B9 B4 Co3 115.41(11) . . ?
B8 B4 Co3 61.32(7) . . ?
C1 B4 H4 120.7(9) . . ?
B5 B4 H4 109.1(10) . . ?
B9 B4 H4 116.6(9) . . ?
B8 B4 H4 130.8(9) . . ?
Co3 B4 H4 120.8(9) . . ?
O2 B8A B9A 128.94(13) . . ?
O2 B8A B12A 128.85(13) . . ?
B9A B8A B12A 59.50(10) . . ?
O2 B8A B7A 121.52(13) . . ?
B9A B8A B7A 104.85(12) . . ?
B12A B8A B7A 58.29(9) . . ?
O2 B8A B4A 121.14(13) . . ?
B9A B8A B4A 57.94(9) . . ?
B12A B8A B4A 105.06(12) . . ?
B7A B8A B4A 104.79(11) . . ?
O2 B8A Co3 101.57(10) . . ?
B9A B8A Co3 117.13(10) . . ?
B12A B8A Co3 117.82(10) . . ?
B7A B8A Co3 65.55(7) . . ?
B4A B8A Co3 65.15(7) . . ?
O2 B8A B8 43.33(7) . . ?
B9A B8A B8 150.27(13) . . ?
B12A B8A B8 150.23(12) . . ?
B7A B8A B8 99.12(10) . . ?
B4A B8A B8 99.20(10) . . ?
Co3 B8A B8 58.25(6) . . ?
C1 B5 B6 61.05(10) . . ?
C1 B5 B10 106.70(12) . . ?
B6 B5 B10 60.60(10) . . ?
C1 B5 B4 58.52(9) . . ?
B6 B5 B4 110.21(13) . . ?
B10 B5 B4 108.69(12) . . ?
C1 B5 B9 104.61(12) . . ?
B6 B5 B9 108.89(13) . . ?
B10 B5 B9 59.99(10) . . ?
B4 B5 B9 59.68(10) . . ?
C1 B5 H5 117.4(10) . . ?
B6 B5 H5 119.6(10) . . ?
B10 B5 H5 128.0(10) . . ?
B4 B5 H5 116.9(10) . . ?
B9 B5 H5 126.4(10) . . ?
C2A B7A B11A 59.48(9) . . ?
C2A B7A B12A 105.44(12) . . ?
B11A B7A B12A 60.77(10) . . ?
C2A B7A B8A 104.35(12) . . ?
B11A B7A B8A 108.90(12) . . ?
B12A B7A B8A 60.08(10) . . ?
C2A B7A Co3 66.29(8) . . ?
B11A B7A Co3 119.97(11) . . ?
B12A B7A Co3 115.78(11) . . ?
B8A B7A Co3 61.49(7) . . ?
C2A B7A H7A 121.6(10) . . ?
B11A B7A H7A 111.2(10) . . ?
B12A B7A H7A 118.6(9) . . ?
B8A B7A H7A 129.8(9) . . ?
Co3 B7A H7A 118.0(9) . . ?
C2 B6 B11 59.31(10) . . ?
C2 B6 B5 102.59(12) . . ?
B11 B6 B5 108.51(13) . . ?
C2 B6 C1 54.54(9) . . ?
B11 B6 C1 104.11(12) . . ?
B5 B6 C1 59.00(10) . . ?
C2 B6 B10 104.25(12) . . ?
B11 B6 B10 60.36(11) . . ?
B5 B6 B10 60.44(11) . . ?
C1 B6 B10 105.04(12) . . ?
C2 B6 H6 117.4(10) . . ?
B11 B6 H6 123.2(10) . . ?
B5 B6 H6 125.3(10) . . ?
C1 B6 H6 117.3(10) . . ?
B10 B6 H6 132.4(10) . . ?
C1A B5A B6A 60.85(10) . . ?
C1A B5A B4A 58.66(9) . . ?
B6A B5A B4A 109.97(13) . . ?
C1A B5A B10A 106.63(13) . . ?
B6A B5A B10A 60.52(11) . . ?
B4A B5A B10A 108.51(13) . . ?
C1A B5A B9A 104.58(12) . . ?
B6A B5A B9A 108.67(13) . . ?
B4A B5A B9A 59.48(10) . . ?
B10A B5A B9A 59.99(10) . . ?
C1A B5A H5A 118.1(10) . . ?
B6A B5A H5A 121.8(10) . . ?
B4A B5A H5A 115.6(10) . . ?
B10A B5A H5A 128.6(10) . . ?
B9A B5A H5A 124.7(10) . . ?
O2 B8 B12 129.23(13) . . ?
O2 B8 B9 129.85(13) . . ?
B12 B8 B9 59.27(10) . . ?
O2 B8 B7 120.87(13) . . ?
B12 B8 B7 58.36(9) . . ?
B9 B8 B7 104.74(12) . . ?
O2 B8 B4 121.84(13) . . ?
B12 B8 B4 104.43(11) . . ?
B9 B8 B4 57.75(9) . . ?
B7 B8 B4 104.29(11) . . ?
O2 B8 Co3 101.32(10) . . ?
B12 B8 Co3 117.47(10) . . ?
B9 B8 Co3 116.72(10) . . ?
B7 B8 Co3 65.35(8) . . ?
B4 B8 Co3 64.85(7) . . ?
O2 B8 B8A 43.13(7) . . ?
B12 B8 B8A 150.80(12) . . ?
B9 B8 B8A 149.92(12) . . ?
B7 B8 B8A 99.17(10) . . ?
B4 B8 B8A 98.94(10) . . ?
Co3 B8 B8A 58.19(6) . . ?
C2A B6A B11A 59.50(10) . . ?
C2A B6A B5A 102.87(12) . . ?
B11A B6A B5A 108.54(13) . . ?
C2A B6A C1A 54.97(9) . . ?
B11A B6A C1A 104.57(12) . . ?
B5A B6A C1A 58.89(10) . . ?
C2A B6A B10A 104.38(12) . . ?
B11A B6A B10A 60.21(11) . . ?
B5A B6A B10A 60.47(11) . . ?
C1A B6A B10A 105.11(12) . . ?
C2A B6A H6A 118.8(9) . . ?
B11A B6A H6A 124.1(10) . . ?
B5A B6A H6A 123.9(10) . . ?
C1A B6A H6A 117.5(10) . . ?
B10A B6A H6A 131.2(9) . . ?
C2 B7 B12 105.04(12) . . ?
C2 B7 B11 59.38(10) . . ?
B12 B7 B11 60.67(10) . . ?
C2 B7 B8 104.67(12) . . ?
B12 B7 B8 59.63(10) . . ?
B11 B7 B8 108.83(12) . . ?
C2 B7 Co3 66.56(8) . . ?
B12 B7 Co3 115.19(11) . . ?
B11 B7 Co3 120.01(11) . . ?
B8 B7 Co3 61.53(7) . . ?
C2 B7 H7 121.8(9) . . ?
B12 B7 H7 117.4(9) . . ?
B11 B7 H7 109.5(9) . . ?
B8 B7 H7 130.2(9) . . ?
Co3 B7 H7 120.1(9) . . ?
B4A B9A B10A 107.98(12) . . ?
B4A B9A B12A 109.14(12) . . ?
B10A B9A B12A 59.92(11) . . ?
B4A B9A B5A 59.53(10) . . ?
B10A B9A B5A 59.29(10) . . ?
B12A B9A B5A 107.14(13) . . ?
B4A B9A B8A 62.27(10) . . ?
B10A B9A B8A 109.38(13) . . ?
B12A B9A B8A 60.39(10) . . ?
B5A B9A B8A 109.56(12) . . ?
B4A B9A H9A 120.2(10) . . ?
B10A B9A H9A 121.6(10) . . ?
B12A B9A H9A 123.2(10) . . ?
B5A B9A H9A 120.8(11) . . ?
B8A B9A H9A 120.9(11) . . ?
B4 B9 B10 107.96(12) . . ?
B4 B9 B12 108.53(12) . . ?
B10 B9 B12 59.95(11) . . ?
B4 B9 B5 59.52(10) . . ?
B10 B9 B5 59.25(10) . . ?
B12 B9 B5 106.74(12) . . ?
B4 B9 B8 62.41(10) . . ?
B10 B9 B8 109.34(13) . . ?
B12 B9 B8 59.87(10) . . ?
B5 B9 B8 109.63(12) . . ?
B4 B9 H9 121.6(10) . . ?
B10 B9 H9 120.5(10) . . ?
B12 B9 H9 122.7(10) . . ?
B5 B9 H9 121.2(10) . . ?
B8 B9 H9 121.3(10) . . ?
B7A B12A B10A 107.31(12) . . ?
B7A B12A B9A 107.91(12) . . ?
B10A B12A B9A 59.76(11) . . ?
B7A B12A B11A 59.48(10) . . ?
B10A B12A B11A 59.01(10) . . ?
B9A B12A B11A 106.48(13) . . ?
B7A B12A B8A 61.63(9) . . ?
B10A B12A B8A 109.02(13) . . ?
B9A B12A B8A 60.11(10) . . ?
B11A B12A B8A 109.12(12) . . ?
B7A B12A H12A 120.8(10) . . ?
B10A B12A H12A 121.6(10) . . ?
B9A B12A H12A 124.1(10) . . ?
B11A B12A H12A 120.6(10) . . ?
B8A B12A H12A 121.6(10) . . ?
B11 B10 B5 106.20(12) . . ?
B11 B10 B6 58.95(10) . . ?
B5 B10 B6 58.96(10) . . ?
B11 B10 B9 108.35(13) . . ?
B5 B10 B9 60.76(10) . . ?
B6 B10 B9 108.20(13) . . ?
B11 B10 B12 60.69(10) . . ?
B5 B10 B12 108.10(13) . . ?
B6 B10 B12 107.98(13) . . ?
B9 B10 B12 60.16(10) . . ?
B11 B10 H10 122.3(11) . . ?
B5 B10 H10 121.1(11) . . ?
B6 B10 H10 120.3(10) . . ?
B9 B10 H10 122.2(10) . . ?
B12 B10 H10 123.3(10) . . ?
C2A B11A B6A 59.75(10) . . ?
C2A B11A B10A 104.91(13) . . ?
B6A B11A B10A 60.67(11) . . ?
C2A B11A B7A 58.13(9) . . ?
B6A B11A B7A 109.52(12) . . ?
B10A B11A B7A 108.53(13) . . ?
C2A B11A B12A 103.63(12) . . ?
B6A B11A B12A 109.18(13) . . ?
B10A B11A B12A 60.26(10) . . ?
B7A B11A B12A 59.75(10) . . ?
C2A B11A H11A 119.5(10) . . ?
B6A B11A H11A 119.5(10) . . ?
B10A B11A H11A 127.6(10) . . ?
B7A B11A H11A 117.7(10) . . ?
B12A B11A H11A 126.2(10) . . ?
C2 B11 B6 60.18(10) . . ?
C2 B11 B10 105.15(13) . . ?
B6 B11 B10 60.69(11) . . ?
C2 B11 B7 57.90(9) . . ?
B6 B11 B7 109.79(13) . . ?
B10 B11 B7 108.66(13) . . ?
C2 B11 B12 103.13(12) . . ?
B6 B11 B12 108.93(13) . . ?
B10 B11 B12 60.14(10) . . ?
B7 B11 B12 59.62(10) . . ?
C2 B11 H11 119.4(11) . . ?
B6 B11 H11 119.3(11) . . ?
B10 B11 H11 127.5(11) . . ?
B7 B11 H11 117.7(11) . . ?
B12 B11 H11 126.6(11) . . ?
B11A B10A B5A 106.51(12) . . ?
B11A B10A B6A 59.12(10) . . ?
B5A B10A B6A 59.01(10) . . ?
B11A B10A B9A 108.27(13) . . ?
B5A B10A B9A 60.72(11) . . ?
B6A B10A B9A 108.05(13) . . ?
B11A B10A B12A 60.73(10) . . ?
B5A B10A B12A 108.59(13) . . ?
B6A B10A B12A 108.31(13) . . ?
B9A B10A B12A 60.32(10) . . ?
B11A B10A H10A 121.0(10) . . ?
B5A B10A H10A 121.3(10) . . ?
B6A B10A H10A 119.2(10) . . ?
B9A B10A H10A 123.7(10) . . ?
B12A B10A H10A 123.2(10) . . ?
B7 B12 B10 107.94(12) . . ?
B7 B12 B9 108.77(12) . . ?
B10 B12 B9 59.89(10) . . ?
B7 B12 B11 59.70(10) . . ?
B10 B12 B11 59.17(10) . . ?
B9 B12 B11 106.93(13) . . ?
B7 B12 B8 62.00(10) . . ?
B10 B12 B8 110.09(13) . . ?
B9 B12 B8 60.85(10) . . ?
B11 B12 B8 109.96(12) . . ?
B7 B12 H12 121.6(10) . . ?
B10 B12 H12 121.8(10) . . ?
B9 B12 H12 121.3(10) . . ?
B11 B12 H12 123.0(10) . . ?
B8 B12 H12 118.8(10) . . ?
C15 C14 C13 112.13(14) . . ?
C15 C14 H14A 109.2 . . ?
C13 C14 H14A 109.2 . . ?
C15 C14 H14B 109.2 . . ?
C13 C14 H14B 109.2 . . ?
H14A C14 H14B 107.9 . . ?
C14 C13 C1 114.91(13) . . ?
C14 C13 H13A 108.5 . . ?
C1 C13 H13A 108.5 . . ?
C14 C13 H13B 108.5 . . ?
C1 C13 H13B 108.5 . . ?
H13A C13 H13B 107.5 . . ?
O3 C15 C14 110.51(13) . . ?
O3 C15 H15A 109.5 . . ?
C14 C15 H15A 109.5 . . ?
O3 C15 H15B 109.5 . . ?
C14 C15 H15B 109.5 . . ?
H15A C15 H15B 108.1 . . ?
C18 C17 C16 112.29(14) . . ?
C18 C17 H17A 109.1 . . ?
C16 C17 H17A 109.1 . . ?
C18 C17 H17B 109.1 . . ?
C16 C17 H17B 109.1 . . ?
H17A C17 H17B 107.9 . . ?
C17 C16 C1A 113.45(13) . . ?
C17 C16 H16A 108.9 . . ?
C1A C16 H16A 108.9 . . ?
C17 C16 H16B 108.9 . . ?
C1A C16 H16B 108.9 . . ?
H16A C16 H16B 107.7 . . ?
O1 C18 C17 110.56(14) . . ?
O1 C18 H18A 109.5 . . ?
C17 C18 H18A 109.5 . . ?
O1 C18 H18B 109.5 . . ?
C17 C18 H18B 109.5 . . ?
H18A C18 H18B 108.1 . . ?
N1' C19 H19A 109.5 . . ?
N1' C19 H19B 109.5 . . ?
H19A C19 H19B 109.5 . . ?
N1' C19 H19C 109.5 . . ?
H19A C19 H19C 109.5 . . ?
H19B C19 H19C 109.5 . . ?
C16 C1A C2A 118.42(12) . . ?
C16 C1A B4A 124.12(13) . . ?
C2A C1A B4A 110.96(11) . . ?
C16 C1A B5A 118.86(13) . . ?
C2A C1A B5A 109.27(12) . . ?
B4A C1A B5A 62.14(10) . . ?
C16 C1A B6A 112.97(12) . . ?
C2A C1A B6A 61.63(10) . . ?
B4A C1A B6A 112.35(12) . . ?
B5A C1A B6A 60.26(10) . . ?
C16 C1A Co3 112.04(10) . . ?
C2A C1A Co3 67.05(7) . . ?
B4A C1A Co3 65.15(7) . . ?
B5A C1A Co3 120.68(10) . . ?
B6A C1A Co3 122.97(10) . . ?
N1' C20 H20A 109.5 . . ?
N1' C20 H20B 109.5 . . ?
H20A C20 H20B 109.5 . . ?
N1' C20 H20C 109.5 . . ?
H20A C20 H20C 109.5 . . ?
H20B C20 H20C 109.5 . . ?
N1' C21 H21A 109.5 . . ?
N1' C21 H21B 109.5 . . ?
H21A C21 H21B 109.5 . . ?
N1' C21 H21C 109.5 . . ?
H21A C21 H21C 109.5 . . ?
H21B C21 H21C 109.5 . . ?

loop_
_geom_bond_atom_site_label_1
_geom_bond_atom_site_label_2
_geom_bond_distance
_geom_bond_site_symmetry_2
_geom_bond_publ_flag
C1 C13 1.538(2) . ?
C1 C2 1.601(2) . ?
C1 B4 1.709(2) . ?
C1 B5 1.724(2) . ?
C1 B6 1.760(2) . ?
C1 Co3 2.1141(14) . ?
O1 C18 1.432(2) . ?
O1 H1 0.809(10) . ?
O1 H1A 0.812(10) . ?
N1' C20 1.483(2) . ?
N1' C19 1.486(2) . ?
N1' C21 1.486(2) . ?
N1' H1' 1.0000 . ?
O2 B8A 1.4576(19) . ?
O2 B8 1.4630(19) . ?
C2 B7 1.691(2) . ?
C2 B11 1.718(2) . ?
C2 B6 1.734(2) . ?
C2 Co3 2.1012(15) . ?
C2 H2 0.979(17) . ?
C2A C1A 1.605(2) . ?
C2A B7A 1.696(2) . ?
C2A B11A 1.720(2) . ?
C2A B6A 1.724(2) . ?
C2A Co3 2.0975(15) . ?
C2A H2A 0.997(18) . ?
O3 C15 1.428(2) . ?
O3 H3 0.813(10) . ?
O3 H3A 0.813(10) . ?
Co3 B8A 2.0195(16) . ?
Co3 B8 2.0208(16) . ?
Co3 B4 2.0851(17) . ?
Co3 B4A 2.0862(17) . ?
Co3 B7 2.0893(17) . ?
Co3 B7A 2.0921(17) . ?
Co3 C1A 2.1144(15) . ?
B4A C1A 1.708(2) . ?
B4A B9A 1.767(2) . ?
B4A B5A 1.768(2) . ?
B4A B8A 1.846(2) . ?
B4A H4A 1.026(18) . ?
B4 B5 1.772(2) . ?
B4 B9 1.775(2) . ?
B4 B8 1.860(2) . ?
B4 H4 1.020(17) . ?
B8A B9A 1.802(2) . ?
B8A B12A 1.807(2) . ?
B8A B7A 1.835(2) . ?
B8A B8 2.128(2) . ?
B5 B6 1.741(3) . ?
B5 B10 1.768(3) . ?
B5 B9 1.795(3) . ?
B5 H5 1.090(19) . ?
B7A B11A 1.769(2) . ?
B7A B12A 1.774(2) . ?
B7A H7A 1.050(18) . ?
B6 B11 1.739(3) . ?
B6 B10 1.770(3) . ?
B6 H6 1.081(18) . ?
B5A C1A 1.718(2) . ?
B5A B6A 1.742(3) . ?
B5A B10A 1.768(3) . ?
B5A B9A 1.794(3) . ?
B5A H5A 1.075(19) . ?
B8 B12 1.797(2) . ?
B8 B9 1.814(2) . ?
B8 B7 1.839(2) . ?
B6A B11A 1.742(3) . ?
B6A C1A 1.752(2) . ?
B6A B10A 1.769(3) . ?
B6A H6A 1.057(17) . ?
B7 B12 1.773(2) . ?
B7 B11 1.775(2) . ?
B7 H7 1.066(17) . ?
B9A B10A 1.781(3) . ?
B9A B12A 1.791(3) . ?
B9A H9A 1.054(19) . ?
B9 B10 1.781(3) . ?
B9 B12 1.786(3) . ?
B9 H9 1.072(19) . ?
B12A B10A 1.784(3) . ?
B12A B11A 1.792(3) . ?
B12A H12A 1.051(18) . ?
B10 B11 1.764(3) . ?
B10 B12 1.782(3) . ?
B10 H10 1.069(19) . ?
B11A B10A 1.761(3) . ?
B11A H11A 1.08(2) . ?
B11 B12 1.792(3) . ?
B11 H11 1.06(2) . ?
B10A H10A 1.068(18) . ?
B12 H12 1.062(19) . ?
C14 C15 1.521(2) . ?
C14 C13 1.527(2) . ?
C14 H14A 0.9900 . ?
C14 H14B 0.9900 . ?
C13 H13A 0.9900 . ?
C13 H13B 0.9900 . ?
C15 H15A 0.9900 . ?
C15 H15B 0.9900 . ?
C17 C18 1.511(2) . ?
C17 C16 1.526(2) . ?
C17 H17A 0.9900 . ?
C17 H17B 0.9900 . ?
C16 C1A 1.534(2) . ?
C16 H16A 0.9900 . ?
C16 H16B 0.9900 . ?
C18 H18A 0.9900 . ?
C18 H18B 0.9900 . ?
C19 H19A 0.9800 . ?
C19 H19B 0.9800 . ?
C19 H19C 0.9800 . ?
C20 H20A 0.9800 . ?
C20 H20B 0.9800 . ?
C20 H20C 0.9800 . ?
C21 H21A 0.9800 . ?
C21 H21B 0.9800 . ?
C21 H21C 0.9800 . ?

loop_
_geom_hbond_atom_site_label_D
_geom_hbond_atom_site_label_H
_geom_hbond_atom_site_label_A
_geom_hbond_distance_DH
_geom_hbond_distance_HA
_geom_hbond_distance_DA
_geom_hbond_angle_DHA
_geom_hbond_site_symmetry_A
_geom_hbond_publ_flag
O1 H1A^b O3 0.812(10) 1.850(11) 2.660(2) 175(4) 1_545 yes
N1' H1' O2 1.00 1.73 2.6801(17) 158.3 . yes
O3 H3^a O3 0.813(10) 1.888(12) 2.696(3) 173(4) 5_676 yes
